data_4022529
loop_
_publ_author_name
'Peter Wipf'
'Thomas H. Graham'

_publ_section_title
;
 Photoactivated Tungsten Hexacarbonyl-Catalyzed Conversion
 of Alkynols to Glycals
;
_journal_name_full 'Journal of Organic Chemistry'
_journal_page_first 8798
_journal_page_last 8807
_journal_paper_doi 10.1021/jo034813s
_journal_volume 68
_journal_year 2003
_chemical_formula_sum 'C19 H22 N2 O5'
_chemical_formula_weight 358.39
_chemical_name_systematic
;
  ?
;
_space_group_IT_number 14
_symmetry_cell_setting monoclinic
_symmetry_space_group_name_Hall '-P 2ybc'
_symmetry_space_group_name_H-M 'P 1 21/c 1'
_atom_sites_solution_hydrogens geom
_atom_sites_solution_primary direct
_atom_sites_solution_secondary difmap
_audit_creation_method SHELXL-97
_cell_angle_alpha 90.00
_cell_angle_beta 90.7250(10)
_cell_angle_gamma 90.00
_cell_formula_units_Z 4
_cell_length_a 7.4362(4)
_cell_length_b 12.0213(6)
_cell_length_c 20.2975(10)
_cell_measurement_reflns_used 8652
_cell_measurement_temperature 150(2)
_cell_measurement_theta_max 32.41
_cell_measurement_theta_min 2.63
_cell_volume 1814.31(16)
_computing_cell_refinement 'Bruker SMART'
_computing_data_collection 'Bruker SMART'
_computing_data_reduction 'Bruker SAINT'
_computing_molecular_graphics 'Bruker SHELXTL'
_computing_publication_material 'Bruker SHELXTL'
_computing_structure_refinement 'SHELXL-97 (Sheldrick, 1997)'
_computing_structure_solution 'SHELXS-97 (Sheldrick, 1990)'
_diffrn_ambient_temperature 150(2)
_diffrn_measured_fraction_theta_full 0.973
_diffrn_measured_fraction_theta_max 0.973
_diffrn_measurement_device_type 'CCD area detector'
_diffrn_measurement_method 'phi and omega scans'
_diffrn_radiation_monochromator graphite
_diffrn_radiation_source 'fine-focus sealed tube'
_diffrn_radiation_type MoK\a
_diffrn_radiation_wavelength 0.71073
_diffrn_reflns_av_R_equivalents 0.0257
_diffrn_reflns_av_sigmaI/netI 0.0281
_diffrn_reflns_limit_h_max 10
_diffrn_reflns_limit_h_min -11
_diffrn_reflns_limit_k_max 17
_diffrn_reflns_limit_k_min -18
_diffrn_reflns_limit_l_max 29
_diffrn_reflns_limit_l_min -30
_diffrn_reflns_number 23035
_diffrn_reflns_theta_full 32.52
_diffrn_reflns_theta_max 32.52
_diffrn_reflns_theta_min 1.97
_exptl_absorpt_coefficient_mu 0.096
_exptl_absorpt_correction_T_max 0.9774
_exptl_absorpt_correction_T_min 0.9700
_exptl_absorpt_correction_type none
_exptl_crystal_density_diffrn 1.312
_exptl_crystal_density_meas 0
_exptl_crystal_density_method 'not measured'
_exptl_crystal_F_000 760
_exptl_crystal_size_max 0.32
_exptl_crystal_size_mid 0.24
_exptl_crystal_size_min 0.24
_refine_diff_density_max 0.446
_refine_diff_density_min -0.185
_refine_diff_density_rms 0.061
_refine_ls_extinction_method none
_refine_ls_goodness_of_fit_ref 1.174
_refine_ls_hydrogen_treatment mixed
_refine_ls_matrix_type full
_refine_ls_number_parameters 323
_refine_ls_number_reflns 6407
_refine_ls_number_restraints 0
_refine_ls_restrained_S_all 1.174
_refine_ls_R_factor_all 0.0748
_refine_ls_R_factor_gt 0.0563
_refine_ls_shift/su_max 0.004
_refine_ls_shift/su_mean 0.000
_refine_ls_structure_factor_coef Fsqd
_refine_ls_weighting_details 'calc w=1/[\s^2^(Fo^2^)+(0.0846P)^2^+0.0000P] where P=(Fo^2^+2Fc^2^)/3'
_refine_ls_weighting_scheme calc
_refine_ls_wR_factor_gt 0.1424
_refine_ls_wR_factor_ref 0.1542
_reflns_number_gt 4842
_reflns_number_total 6407
_reflns_threshold_expression >2sigma(I)
_cod_data_source_file jo034813ssi20030613_020353.cif
_cod_data_source_block tomg918
_cod_depositor_comments
;
The following automatic conversions were performed:
'_symmetry_cell_setting' value 'Monoclinic' changed to 'monoclinic'
according to '/home/saulius/struct/CIF-dictionaries/cif_core.dic'
dictionary named 'cif_core.dic' version 2.4.1 from 2010-06-29.

Automatic conversion script
Id: cif_fix_enum 1527 2010-12-29 10:47:43Z saulius 
;
_cod_original_sg_symbol_H-M 'P 21/c'
_cod_database_code 4022529

loop_
_symmetry_equiv_pos_as_xyz
'x, y, z'
'-x, y+1/2, -z+1/2'
'-x, -y, -z'
'x, -y-1/2, z-1/2'

loop_
_atom_site_label
_atom_site_type_symbol
_atom_site_fract_x
_atom_site_fract_y
_atom_site_fract_z
_atom_site_U_iso_or_equiv
_atom_site_adp_type
_atom_site_occupancy
_atom_site_symmetry_multiplicity
_atom_site_calc_flag
C1 C 0.29908(14) 0.85863(9) -0.06802(5) 0.0277(2) Uani 1 1 d
N1 N 0.46904(15) 0.96905(10) -0.25310(5) 0.0427(3) Uani 1 1 d
O1 O 0.52062(19) 0.89917(10) -0.29253(5) 0.0687(4) Uani 1 1 d
N2 N 0.23258(12) 0.81947(8) -0.00679(4) 0.0301(2) Uani 1 1 d
C2 C 0.38382(16) 0.78474(10) -0.11020(6) 0.0336(2) Uani 1 1 d
H2 H 0.399(2) 0.7108(14) -0.0964(8) 0.050(4) Uiso 1 1 d
O2 O 0.46374(13) 1.06902(9) -0.26464(5) 0.0511(3) Uani 1 1 d
O3 O 0.02620(11) 0.77201(7) 0.06619(4) 0.03424(19) Uani 1 1 d
C3 C 0.44016(17) 0.82057(10) -0.17117(6) 0.0353(2) Uani 1 1 d
H3 H 0.504(2) 0.7693(14) -0.2010(9) 0.059(5) Uiso 1 1 d
O4 O -0.06926(11) 0.85370(8) -0.02744(4) 0.0386(2) Uani 1 1 d
C4 C 0.41164(15) 0.93056(10) -0.18795(6) 0.0325(2) Uani 1 1 d
O5 O 0.02420(11) 0.98356(6) 0.23582(4) 0.03190(18) Uani 1 1 d
C5 C 0.33174(16) 1.00576(10) -0.14633(6) 0.0351(2) Uani 1 1 d
H5 H 0.315(2) 1.0791(14) -0.1595(8) 0.046(4) Uiso 1 1 d
C6 C 0.27489(15) 0.96912(10) -0.08524(6) 0.0334(2) Uani 1 1 d
H6 H 0.2159(19) 1.0196(12) -0.0547(7) 0.039(4) Uiso 1 1 d
C7 C 0.33479(16) 0.77120(9) 0.04451(5) 0.0312(2) Uani 1 1 d
C8 C 0.19923(16) 0.74740(10) 0.09735(5) 0.0320(2) Uani 1 1 d
H8 H 0.2010(18) 0.6706(12) 0.1071(7) 0.036(3) Uiso 1 1 d
C9 C 0.05082(15) 0.81960(9) 0.00693(5) 0.0306(2) Uani 1 1 d
C10 C 0.51040(18) 0.75441(12) 0.04649(7) 0.0413(3) Uani 1 1 d
H10A H 0.560(2) 0.7178(14) 0.0889(9) 0.058(5) Uiso 1 1 d
H10B H 0.590(2) 0.7776(13) 0.0096(8) 0.049(4) Uiso 1 1 d
C11 C 0.08490(16) 0.78896(9) 0.21154(5) 0.0297(2) Uani 1 1 d
H11B H 0.114(2) 0.7129(13) 0.2313(7) 0.043(4) Uiso 1 1 d
H11A H -0.0345(18) 0.7830(11) 0.1911(7) 0.031(3) Uiso 1 1 d
C12 C 0.08015(15) 0.87864(8) 0.26446(5) 0.0276(2) Uani 1 1 d
H12 H 0.2023(18) 0.8897(10) 0.2814(6) 0.029(3) Uiso 1 1 d
C13 C 0.10867(16) 1.00989(9) 0.17861(6) 0.0305(2) Uani 1 1 d
H13 H 0.0861(18) 1.0888(12) 0.1670(7) 0.035(3) Uiso 1 1 d
C14 C 0.20538(15) 0.94080(9) 0.14257(5) 0.0289(2) Uani 1 1 d
H14 H 0.2586(18) 0.9662(11) 0.1034(7) 0.033(3) Uiso 1 1 d
C15 C 0.22274(15) 0.81941(9) 0.15901(5) 0.0289(2) Uani 1 1 d
H15 H 0.3465(19) 0.8055(12) 0.1758(7) 0.036(3) Uiso 1 1 d
C16 C -0.04950(16) 0.85341(9) 0.31963(5) 0.0303(2) Uani 1 1 d
H16A H -0.0018(19) 0.7885(12) 0.3433(7) 0.039(4) Uiso 1 1 d
H16B H -0.1663(19) 0.8324(11) 0.2980(7) 0.032(3) Uiso 1 1 d
C17 C -0.07590(16) 0.94924(9) 0.36828(5) 0.0324(2) Uani 1 1 d
H17 H -0.1121(19) 1.0144(12) 0.3426(7) 0.037(4) Uiso 1 1 d
C18 C -0.2277(2) 0.92283(13) 0.41539(7) 0.0418(3) Uani 1 1 d
H18A H -0.243(2) 0.9881(14) 0.4472(8) 0.051(4) Uiso 1 1 d
H18B H -0.199(2) 0.8549(16) 0.4388(9) 0.064(5) Uiso 1 1 d
H18C H -0.337(3) 0.9115(15) 0.3920(8) 0.061(5) Uiso 1 1 d
C19 C 0.0959(2) 0.97776(12) 0.40611(7) 0.0431(3) Uani 1 1 d
H19A H 0.195(2) 0.9939(13) 0.3781(9) 0.053(5) Uiso 1 1 d
H19B H 0.076(2) 1.0426(14) 0.4344(9) 0.055(5) Uiso 1 1 d
H19C H 0.138(2) 0.9107(13) 0.4349(8) 0.048(4) Uiso 1 1 d

loop_
_atom_site_aniso_label
_atom_site_aniso_U_11
_atom_site_aniso_U_22
_atom_site_aniso_U_33
_atom_site_aniso_U_23
_atom_site_aniso_U_13
_atom_site_aniso_U_12
C1 0.0259(5) 0.0307(5) 0.0266(5) -0.0020(4) 0.0030(4) -0.0018(4)
N1 0.0393(6) 0.0576(7) 0.0312(5) 0.0047(5) -0.0012(4) -0.0170(5)
O1 0.0993(10) 0.0721(8) 0.0352(5) -0.0070(5) 0.0218(6) -0.0257(7)
N2 0.0277(4) 0.0361(5) 0.0266(4) -0.0002(4) 0.0054(3) 0.0018(4)
C2 0.0377(6) 0.0301(5) 0.0331(5) -0.0013(4) 0.0090(4) -0.0014(4)
O2 0.0443(5) 0.0596(6) 0.0492(6) 0.0230(5) -0.0037(4) -0.0128(4)
O3 0.0327(4) 0.0426(4) 0.0276(4) -0.0031(3) 0.0053(3) -0.0089(3)
C3 0.0385(6) 0.0360(6) 0.0316(5) -0.0068(4) 0.0089(5) -0.0060(5)
O4 0.0293(4) 0.0532(5) 0.0335(4) -0.0037(4) 0.0019(3) -0.0008(4)
C4 0.0291(5) 0.0406(6) 0.0278(5) 0.0029(4) -0.0003(4) -0.0106(4)
O5 0.0398(4) 0.0264(4) 0.0297(4) 0.0026(3) 0.0070(3) 0.0042(3)
C5 0.0314(5) 0.0336(5) 0.0404(6) 0.0061(5) 0.0012(4) -0.0025(4)
C6 0.0310(5) 0.0320(5) 0.0374(6) -0.0018(4) 0.0042(4) 0.0009(4)
C7 0.0360(5) 0.0309(5) 0.0267(5) -0.0019(4) 0.0034(4) 0.0033(4)
C8 0.0386(6) 0.0298(5) 0.0277(5) -0.0004(4) 0.0053(4) 0.0005(4)
C9 0.0299(5) 0.0338(5) 0.0280(5) -0.0061(4) 0.0054(4) -0.0043(4)
C10 0.0383(6) 0.0522(7) 0.0336(6) -0.0008(5) 0.0033(5) 0.0109(5)
C11 0.0378(6) 0.0260(5) 0.0253(5) 0.0007(4) 0.0043(4) 0.0001(4)
C12 0.0319(5) 0.0256(4) 0.0255(5) 0.0013(4) 0.0019(4) 0.0006(4)
C13 0.0354(5) 0.0267(5) 0.0294(5) 0.0031(4) 0.0001(4) -0.0022(4)
C14 0.0308(5) 0.0294(5) 0.0266(5) 0.0011(4) 0.0007(4) -0.0051(4)
C15 0.0321(5) 0.0300(5) 0.0245(4) -0.0009(4) 0.0028(4) 0.0014(4)
C16 0.0354(5) 0.0287(5) 0.0268(5) 0.0005(4) 0.0044(4) -0.0014(4)
C17 0.0404(6) 0.0302(5) 0.0268(5) 0.0004(4) 0.0070(4) 0.0025(4)
C18 0.0460(7) 0.0477(7) 0.0320(6) 0.0017(5) 0.0121(5) 0.0009(6)
C19 0.0460(7) 0.0469(7) 0.0364(6) -0.0118(5) 0.0044(5) -0.0026(6)

loop_
_atom_type_symbol
_atom_type_description
_atom_type_scat_dispersion_real
_atom_type_scat_dispersion_imag
_atom_type_scat_source
C C 0.0033 0.0016 'International Tables Vol C Tables 4.2.6.8 and 6.1.1.4'
H H 0.0000 0.0000 'International Tables Vol C Tables 4.2.6.8 and 6.1.1.4'
N N 0.0061 0.0033 'International Tables Vol C Tables 4.2.6.8 and 6.1.1.4'
O O 0.0106 0.0060 'International Tables Vol C Tables 4.2.6.8 and 6.1.1.4'

loop_
_geom_angle_atom_site_label_1
_geom_angle_atom_site_label_2
_geom_angle_atom_site_label_3
_geom_angle
C6 C1 C2 121.06(10)
C6 C1 N2 119.48(10)
C2 C1 N2 119.44(10)
O2 N1 O1 123.88(12)
O2 N1 C4 118.15(12)
O1 N1 C4 117.97(12)
C9 N2 C7 111.82(9)
C9 N2 C1 121.76(9)
C7 N2 C1 126.31(9)
C3 C2 C1 119.85(11)
C3 C2 H2 121.8(10)
C1 C2 H2 118.3(10)
C9 O3 C8 110.17(8)
C2 C3 C4 118.19(11)
C2 C3 H3 120.5(10)
C4 C3 H3 121.2(10)
C5 C4 C3 122.91(11)
C5 C4 N1 118.55(11)
C3 C4 N1 118.55(11)
C13 O5 C12 114.26(8)
C4 C5 C6 118.60(11)
C4 C5 H5 120.2(10)
C6 C5 H5 121.2(10)
C1 C6 C5 119.36(11)
C1 C6 H6 119.7(9)
C5 C6 H6 120.9(9)
C10 C7 N2 127.59(11)
C10 C7 C8 128.20(11)
N2 C7 C8 104.17(9)
O3 C8 C7 104.32(9)
O3 C8 C15 109.35(9)
C7 C8 C15 113.82(10)
O3 C8 H8 107.4(8)
C7 C8 H8 109.1(8)
C15 C8 H8 112.4(9)
O4 C9 O3 123.82(10)
O4 C9 N2 127.30(10)
O3 C9 N2 108.88(9)
C7 C10 H10A 115.6(9)
C7 C10 H10B 122.1(9)
H10A C10 H10B 122.3(13)
C12 C11 C15 110.09(9)
C12 C11 H11B 111.3(8)
C15 C11 H11B 110.4(8)
C12 C11 H11A 108.8(8)
C15 C11 H11A 109.5(8)
H11B C11 H11A 106.7(11)
O5 C12 C16 106.76(8)
O5 C12 C11 110.04(8)
C16 C12 C11 113.57(9)
O5 C12 H12 106.5(7)
C16 C12 H12 111.3(8)
C11 C12 H12 108.4(8)
C14 C13 O5 125.69(10)
C14 C13 H13 124.1(8)
O5 C13 H13 110.2(8)
C13 C14 C15 122.15(10)
C13 C14 H14 119.9(8)
C15 C14 H14 117.8(8)
C14 C15 C8 111.06(9)
C14 C15 C11 109.28(9)
C8 C15 C11 111.31(9)
C14 C15 H15 108.5(8)
C8 C15 H15 106.3(8)
C11 C15 H15 110.3(8)
C12 C16 C17 114.41(9)
C12 C16 H16A 106.9(9)
C17 C16 H16A 109.4(9)
C12 C16 H16B 106.4(8)
C17 C16 H16B 110.8(8)
H16A C16 H16B 108.7(11)
C19 C17 C18 110.78(11)
C19 C17 C16 112.41(10)
C18 C17 C16 110.51(10)
C19 C17 H17 108.2(9)
C18 C17 H17 107.5(8)
C16 C17 H17 107.3(8)
C17 C18 H18A 108.8(9)
C17 C18 H18B 108.8(11)
H18A C18 H18B 111.3(14)
C17 C18 H18C 110.8(10)
H18A C18 H18C 109.1(14)
H18B C18 H18C 108.0(15)
C17 C19 H19A 113.2(10)
C17 C19 H19B 110.1(10)
H19A C19 H19B 107.9(14)
C17 C19 H19C 110.8(9)
H19A C19 H19C 105.2(13)
H19B C19 H19C 109.5(14)

loop_
_geom_bond_atom_site_label_1
_geom_bond_atom_site_label_2
_geom_bond_distance
C1 C6 1.3846(16)
C1 C2 1.3902(15)
C1 N2 1.4235(13)
N1 O2 1.2249(15)
N1 O1 1.2252(16)
N1 C4 1.4695(15)
N2 C9 1.3834(14)
N2 C7 1.4065(15)
C2 C3 1.3805(16)
C2 H2 0.938(17)
O3 C9 1.3465(13)
O3 C8 1.4569(15)
C3 C4 1.3812(17)
C3 H3 0.989(18)
O4 C9 1.1984(14)
C4 C5 1.3771(18)
O5 C13 1.3645(14)
O5 C12 1.4477(12)
C5 C6 1.3870(17)
C5 H5 0.929(17)
C6 H6 0.975(15)
C7 C10 1.3214(17)
C7 C8 1.5085(16)
C8 C15 1.5299(15)
C8 H8 0.944(14)
C10 H10A 1.031(17)
C10 H10B 1.002(16)
C11 C12 1.5226(15)
C11 C15 1.5328(15)
C11 H11B 1.021(15)
C11 H11A 0.978(14)
C12 C16 1.5175(15)
C12 H12 0.977(13)
C13 C14 1.3249(16)
C13 H13 0.992(14)
C14 C15 1.5021(15)
C14 H14 0.944(14)
C15 H15 0.991(14)
C16 C17 1.5315(16)
C16 H16A 0.980(15)
C16 H16B 1.001(14)
C17 C19 1.5214(18)
C17 C18 1.5220(17)
C17 H17 0.977(15)
C18 H18A 1.023(17)
C18 H18B 0.968(19)
C18 H18C 0.947(19)
C19 H19A 0.955(18)
C19 H19B 0.980(16)
C19 H19C 1.042(16)

loop_
_cod_related_entry_id
_cod_related_entry_database
_cod_related_entry_code
1 ChemSpider 4421124
